data_4349173
loop_
_publ_author_name
'Iranmanesh, Hasti'
'Arachchige, Kasun S. A.'
'Bhadbhade, Mohan'
'Donald, William A.'
'Liew, Jane Y.'
'Liu, Kenny T.-C.'
'Luis, Ena T.'
'Moore, Evan G.'
'Price, Jason R.'
'Yan, Hong'
'Yang, Jiajia'
'Beves, Jonathon E.'

_publ_section_title
;
 Chiral Ruthenium(II) Complexes as Supramolecular Building Blocks for
 Heterometallic Self-Assembly.
;
_journal_issue 24
_journal_name_full 'Inorganic chemistry'
_journal_page_first 12737
_journal_page_last 12751
_journal_paper_doi 10.1021/acs.inorgchem.6b02007
_journal_volume 55
_journal_year 2016
_chemical_formula_moiety 'C44 H30 Cd Cl3 N8 Ru, F6 P'
_chemical_formula_sum 'C44 H30 Cd Cl3 F6 N8 P Ru'
_chemical_formula_weight 1135.55
_space_group_crystal_system monoclinic
_space_group_IT_number 15
_space_group_name_Hall '-C 2yc'
_space_group_name_H-M_alt 'C 1 2/c 1'
_atom_sites_solution_hydrogens geom
_atom_sites_solution_primary direct
_audit_creation_date 2016-08-16
_audit_creation_method
;
Olex2 1.2
(compiled 2016.02.16 svn.r3265 for OlexSys, GUI svn.r5155)
;
_cell_angle_alpha 90
_cell_angle_beta 105.82(3)
_cell_angle_gamma 90
_cell_formula_units_Z 4
_cell_length_a 16.373(3)
_cell_length_b 24.228(5)
_cell_length_c 20.184(4)
_cell_measurement_reflns_used 9970
_cell_measurement_temperature 100(2)
_cell_measurement_theta_max 28.72
_cell_measurement_theta_min 1.542
_cell_volume 7703(3)
_computing_molecular_graphics 'Olex2 (Dolomanov et al., 2009)'
_computing_publication_material 'Olex2 (Dolomanov et al., 2009)'
_computing_structure_refinement 'ShelXL (Sheldrick, 2015)'
_computing_structure_solution 'ShelXT (Sheldrick, 2015)'
_diffrn_ambient_temperature 100(2)
_diffrn_measured_fraction_theta_full 0.936
_diffrn_measured_fraction_theta_max 0.891
_diffrn_measurement_device_type 'ADSC Quantum 315r'
_diffrn_measurement_method 'Phi Scan'
_diffrn_radiation_monochromator 'Silicon Double Crystal'
_diffrn_radiation_type MoK\a
_diffrn_radiation_wavelength 0.71073
_diffrn_reflns_av_R_equivalents 0.1430
_diffrn_reflns_av_unetI/netI 0.0695
_diffrn_reflns_Laue_measured_fraction_full 0.936
_diffrn_reflns_Laue_measured_fraction_max 0.891
_diffrn_reflns_limit_h_max 21
_diffrn_reflns_limit_h_min -22
_diffrn_reflns_limit_k_max 32
_diffrn_reflns_limit_k_min -32
_diffrn_reflns_limit_l_max 26
_diffrn_reflns_limit_l_min -26
_diffrn_reflns_number 65624
_diffrn_reflns_point_group_measured_fraction_full 0.936
_diffrn_reflns_point_group_measured_fraction_max 0.891
_diffrn_reflns_theta_full 25.000
_diffrn_reflns_theta_max 28.720
_diffrn_reflns_theta_min 1.542
_diffrn_source 'MX2 Beamline Australian Synchrotron'
_exptl_absorpt_coefficient_mu 0.636
_exptl_absorpt_correction_T_max 0.4315
_exptl_absorpt_correction_T_min 0.2267
_exptl_absorpt_correction_type integration
_exptl_absorpt_process_details
;
SADABS-2012/1 (Bruker,2012) was used for absorption correction.
wR2(int) was 0.1629 before and 0.0862 after correction.
The Ratio of minimum to maximum transmission is 0.5254.
The \l/2 correction factor is 0.0015.
;
_exptl_crystal_colour 'dark red'
_exptl_crystal_colour_modifier dark
_exptl_crystal_colour_primary red
_exptl_crystal_density_diffrn 0.979
_exptl_crystal_description plate
_exptl_crystal_F_000 2248
_exptl_crystal_size_max 0.01
_exptl_crystal_size_mid 0.01
_exptl_crystal_size_min 0.01
_refine_diff_density_max 3.426
_refine_diff_density_min -1.712
_refine_diff_density_rms 0.189
_refine_ls_extinction_method none
_refine_ls_goodness_of_fit_ref 1.137
_refine_ls_hydrogen_treatment constr
_refine_ls_matrix_type full
_refine_ls_number_parameters 280
_refine_ls_number_reflns 8877
_refine_ls_number_restraints 69
_refine_ls_restrained_S_all 1.138
_refine_ls_R_factor_all 0.1313
_refine_ls_R_factor_gt 0.1074
_refine_ls_shift/su_max 0.000
_refine_ls_shift/su_mean 0.000
_refine_ls_structure_factor_coef Fsqd
_refine_ls_weighting_details 'w=1/[\s^2^(Fo^2^)+(0.2000P)^2^] where P=(Fo^2^+2Fc^2^)/3'
_refine_ls_weighting_scheme calc
_refine_ls_wR_factor_gt 0.3015
_refine_ls_wR_factor_ref 0.3196
_reflns_Friedel_coverage 0.000
_reflns_number_gt 5560
_reflns_number_total 8877
_reflns_threshold_expression 'I > 2\s(I)'
_cod_data_source_file Ru-Cd.cif
_cod_data_source_block sadabs_75_a
_cod_database_code 4349173
_shelx_space_group_comment
;
The symmetry employed for this shelxl refinement is uniquely defined
by the following loop, which should always be used as a source of
symmetry information in preference to the above space-group names.
They are only intended as comments.
;
_olex2_refinement_description
;
1. Fixed Uiso
 At 1.2 times of:
  All C(H) groups
2. Rigid body (RIGU) restrains
 C1, C2, C3, C4, C12
 with sigma for 1-2 distances of 0.004 and sigma for 1-3 distances of 0.004
 C12, C11, C7, C8, C9, C10, C6, C5
 with sigma for 1-2 distances of 0.004 and sigma for 1-3 distances of 0.004
 C10, C9, C8, C7, C11
 with sigma for 1-2 distances of 0.004 and sigma for 1-3 distances of 0.004
 C5, C4, C12
 with sigma for 1-2 distances of 0.004 and sigma for 1-3 distances of 0.004
 C3, C2, C1
 with sigma for 1-2 distances of 0.004 and sigma for 1-3 distances of 0.004
3.a Aromatic/amide H refined with riding coordinates:
 C3(H3), C2(H2), C1(H1), C5(H5), C6(H6), C8(H8), C9(H9), C10(H10), C14(H14),
 C15(H15), C17(H17), C19(H19), C20(H20), C21(H21), C22(H22)
3.b Fitted hexagon refined as free rotating group:
 C4(C3,C2,C1,N1,C12)
;
_shelx_shelxl_version_number 2014/7
_olex2_submission_special_instructions 'No special instructions were received'

loop_
_space_group_symop_operation_xyz
'x, y, z'
'-x, y, -z+1/2'
'x+1/2, y+1/2, z'
'-x+1/2, y+1/2, -z+1/2'
'-x, -y, -z'
'x, -y, z-1/2'
'-x+1/2, -y+1/2, -z'
'x+1/2, -y+1/2, z-1/2'

loop_
_atom_site_label
_atom_site_type_symbol
_atom_site_fract_x
_atom_site_fract_y
_atom_site_fract_z
_atom_site_U_iso_or_equiv
_atom_site_adp_type
_atom_site_occupancy
_atom_site_site_symmetry_order
_atom_site_calc_flag
_atom_site_refinement_flags_posn
_atom_site_refinement_flags_adp
_atom_site_refinement_flags_occupancy
Ru1 Ru 0.5000 0.21902(3) 0.7500 0.0460(3) Uani 1 2 d S T P
Cd1 Cd 0.5000 0.11974(3) 0.2500 0.0566(3) Uani 1 2 d S T P
Cl1 Cl 0.5000 0.22186(11) 0.2500 0.0540(6) Uani 1 2 d S T P
Cl2 Cl 0.37249(17) 0.06061(9) 0.22665(10) 0.0762(6) Uani 1 1 d . . .
N2 N 0.4918(5) 0.2802(3) 0.8196(3) 0.0598(16) Uani 1 1 d . . .
N3 N 0.4996(4) 0.1536(2) 0.6855(2) 0.0479(12) Uani 1 1 d . . .
N4 N 0.5072(5) 0.1216(3) 0.3689(3) 0.0656(17) Uani 1 1 d . . .
C4 C 0.2626(4) 0.2699(3) 0.7715(3) 0.099(3) Uani 1 1 d . U .
C3 C 0.2009(3) 0.2393(4) 0.7250(4) 0.113(4) Uani 1 1 d G U .
H3 H 0.1426 0.2449 0.7220 0.136 Uiso 1 1 calc R . .
C2 C 0.2246(3) 0.2004(4) 0.6831(3) 0.103(3) Uani 1 1 d G U .
H2 H 0.1825 0.1795 0.6513 0.123 Uiso 1 1 calc R . .
C1 C 0.3100(4) 0.1922(3) 0.6876(3) 0.093(3) Uani 1 1 d G U .
H1 H 0.3262 0.1657 0.6589 0.112 Uiso 1 1 calc R . .
N1 N 0.3716(3) 0.2228(2) 0.7340(2) 0.0625(17) Uani 1 1 d G . .
C12 C 0.3479(3) 0.2616(2) 0.7760(3) 0.074(2) Uani 1 1 d G U .
C5 C 0.2403(10) 0.3124(7) 0.8154(10) 0.138(6) Uani 1 1 d . U .
H5 H 0.1828 0.3206 0.8131 0.166 Uiso 1 1 calc R . .
C6 C 0.3000(9) 0.3373(6) 0.8558(9) 0.124(5) Uani 1 1 d . U .
H6 H 0.2862 0.3637 0.8858 0.149 Uiso 1 1 calc R . .
C7 C 0.3868(8) 0.3292(4) 0.8604(6) 0.096(3) Uani 1 1 d . U .
C8 C 0.4563(10) 0.3591(5) 0.9054(7) 0.109(3) Uani 1 1 d . U .
H8 H 0.4455 0.3854 0.9369 0.131 Uiso 1 1 calc R . .
C9 C 0.5344(9) 0.3498(5) 0.9029(6) 0.102(3) Uani 1 1 d . U .
H9 H 0.5792 0.3712 0.9311 0.123 Uiso 1 1 calc R . .
C10 C 0.5536(8) 0.3092(4) 0.8597(5) 0.083(3) Uani 1 1 d . U .
H10 H 0.6108 0.3028 0.8596 0.100 Uiso 1 1 calc R . .
C11 C 0.4093(6) 0.2918(3) 0.8201(4) 0.0684(19) Uani 1 1 d . U .
C13 C 0.5025(5) 0.1031(3) 0.7140(3) 0.0561(17) Uani 1 1 d . . .
C14 C 0.5067(8) 0.0578(4) 0.6785(4) 0.081(3) Uani 1 1 d . . .
H14 H 0.5092 0.0225 0.6996 0.097 Uiso 1 1 calc R . .
C15 C 0.5074(7) 0.0622(3) 0.6097(4) 0.074(3) Uani 1 1 d . . .
H15 H 0.5110 0.0298 0.5841 0.088 Uiso 1 1 calc R . .
C16 C 0.5029(5) 0.1119(3) 0.5793(3) 0.0589(18) Uani 1 1 d . . .
C17 C 0.4998(5) 0.1580(3) 0.6190(3) 0.0515(16) Uani 1 1 d . . .
H17 H 0.4978 0.1936 0.5989 0.062 Uiso 1 1 calc R . .
C18 C 0.5049(6) 0.1165(3) 0.5070(3) 0.061(2) Uani 1 1 d . . .
C19 C 0.5585(7) 0.0849(4) 0.4825(4) 0.074(2) Uani 1 1 d . . .
H19 H 0.5965 0.0603 0.5123 0.089 Uiso 1 1 calc R . .
C20 C 0.5576(6) 0.0887(4) 0.4133(4) 0.078(3) Uani 1 1 d . . .
H20 H 0.5958 0.0661 0.3975 0.093 Uiso 1 1 calc R . .
C21 C 0.4582(7) 0.1546(5) 0.3950(4) 0.092(3) Uani 1 1 d . . .
H21 H 0.4240 0.1809 0.3649 0.111 Uiso 1 1 calc R . .
C22 C 0.4532(5) 0.1536(4) 0.4615(4) 0.073(2) Uani 1 1 d . . .
H22 H 0.4156 0.1774 0.4762 0.088 Uiso 1 1 calc R . .
P1 P 0.2500 0.2500 0.5000 0.146(3) Uani 1 2 d S T P
F1 F 0.1916(7) 0.2014(6) 0.5167(5) 0.169(4) Uani 1 1 d . . .
F3 F 0.2445(5) 0.2847(5) 0.5657(3) 0.168(5) Uani 1 1 d . . .
F2 F 0.3306(5) 0.2158(4) 0.5447(3) 0.136(3) Uani 1 1 d . . .

loop_
_atom_site_aniso_label
_atom_site_aniso_U_11
_atom_site_aniso_U_22
_atom_site_aniso_U_33
_atom_site_aniso_U_23
_atom_site_aniso_U_13
_atom_site_aniso_U_12
Ru1 0.0555(5) 0.0609(4) 0.0267(3) 0.000 0.0200(3) 0.000
Cd1 0.0769(6) 0.0752(5) 0.0240(3) 0.000 0.0242(3) 0.000
Cl1 0.0534(14) 0.0744(15) 0.0398(11) 0.000 0.0222(10) 0.000
Cl2 0.1113(18) 0.0804(13) 0.0499(10) -0.0075(8) 0.0442(11) -0.0253(11)
N2 0.088(5) 0.061(3) 0.043(3) -0.001(2) 0.038(3) 0.004(3)
N3 0.054(3) 0.064(3) 0.029(2) -0.002(2) 0.017(2) 0.001(2)
N4 0.095(5) 0.081(4) 0.029(3) 0.009(2) 0.030(3) 0.004(3)
C4 0.079(5) 0.164(9) 0.064(5) -0.003(5) 0.035(4) 0.031(5)
C3 0.064(5) 0.208(10) 0.071(6) -0.008(6) 0.025(4) 0.031(5)
C2 0.056(5) 0.192(10) 0.058(5) -0.009(6) 0.012(4) 0.015(5)
C1 0.057(5) 0.165(10) 0.055(5) -0.027(6) 0.009(4) 0.008(5)
N1 0.082(5) 0.078(4) 0.038(3) 0.007(3) 0.036(3) 0.017(3)
C12 0.083(5) 0.097(5) 0.052(4) 0.013(3) 0.034(3) 0.030(4)
C5 0.098(7) 0.180(11) 0.164(11) -0.063(10) 0.083(7) 0.001(6)
C6 0.116(6) 0.127(9) 0.152(11) -0.046(8) 0.074(6) 0.020(5)
C7 0.124(6) 0.088(6) 0.098(6) -0.025(5) 0.067(5) 0.009(4)
C8 0.146(7) 0.105(7) 0.096(7) -0.029(6) 0.068(5) -0.007(5)
C9 0.144(7) 0.087(6) 0.093(7) -0.032(5) 0.061(6) -0.026(5)
C10 0.125(7) 0.070(5) 0.072(5) -0.032(4) 0.058(5) -0.041(5)
C11 0.095(5) 0.066(4) 0.057(4) 0.007(3) 0.044(4) 0.024(3)
C13 0.087(5) 0.058(4) 0.034(3) -0.004(3) 0.034(3) 0.006(4)
C14 0.150(9) 0.066(5) 0.043(4) -0.001(3) 0.053(5) -0.009(5)
C15 0.135(8) 0.057(4) 0.043(4) -0.008(3) 0.048(5) -0.009(4)
C16 0.077(5) 0.079(5) 0.025(3) 0.000(3) 0.021(3) 0.004(4)
C17 0.071(5) 0.063(4) 0.026(3) 0.004(2) 0.024(3) 0.009(3)
C18 0.090(6) 0.070(4) 0.032(3) 0.000(3) 0.030(4) -0.010(4)
C19 0.113(7) 0.080(5) 0.035(3) 0.009(3) 0.028(4) 0.024(5)
C20 0.094(7) 0.107(7) 0.043(4) 0.010(4) 0.037(4) 0.022(5)
C21 0.105(8) 0.138(9) 0.035(4) 0.014(4) 0.021(4) 0.050(7)
C22 0.064(5) 0.123(7) 0.035(3) 0.004(4) 0.016(3) 0.035(5)
P1 0.099(4) 0.294(9) 0.0363(17) -0.027(3) 0.004(2) 0.104(5)
F1 0.130(7) 0.288(13) 0.085(5) -0.015(7) 0.022(5) 0.074(8)
F3 0.121(6) 0.317(13) 0.050(3) -0.042(5) -0.004(4) 0.125(7)
F2 0.119(6) 0.227(9) 0.054(3) -0.003(4) 0.012(3) 0.099(6)

loop_
_atom_type_symbol
_atom_type_description
_atom_type_scat_dispersion_real
_atom_type_scat_dispersion_imag
_atom_type_scat_source
C C 0.0033 0.0016 'International Tables Vol C Tables 4.2.6.8 and 6.1.1.4'
H H 0.0000 0.0000 'International Tables Vol C Tables 4.2.6.8 and 6.1.1.4'
Cd Cd -0.8075 1.2024 'International Tables Vol C Tables 4.2.6.8 and 6.1.1.4'
Cl Cl 0.1484 0.1585 'International Tables Vol C Tables 4.2.6.8 and 6.1.1.4'
F F 0.0171 0.0103 'International Tables Vol C Tables 4.2.6.8 and 6.1.1.4'
N N 0.0061 0.0033 'International Tables Vol C Tables 4.2.6.8 and 6.1.1.4'
P P 0.1023 0.0942 'International Tables Vol C Tables 4.2.6.8 and 6.1.1.4'
Ru Ru -1.2594 0.8363 'International Tables Vol C Tables 4.2.6.8 and 6.1.1.4'

loop_
_geom_angle_atom_site_label_1
_geom_angle_atom_site_label_2
_geom_angle_atom_site_label_3
_geom_angle
_geom_angle_site_symmetry_1
_geom_angle_site_symmetry_3
N2 Ru1 N2 88.6(3) . 2_656
N3 Ru1 N2 173.9(2) 2_656 2_656
N3 Ru1 N2 96.4(2) 2_656 .
N3 Ru1 N2 173.9(2) . .
N3 Ru1 N2 96.5(2) . 2_656
N3 Ru1 N3 78.7(3) 2_656 .
N1 Ru1 N2 96.6(6) 2_656 .
N1 Ru1 N2 79.7(5) 2_656 2_656
N1 Ru1 N2 79.7(2) . .
N1 Ru1 N2 96.6(3) . 2_656
N1 Ru1 N3 87.7(6) 2_656 .
N1 Ru1 N3 96.3(5) 2_656 2_656
N1 Ru1 N3 87.7(2) . 2_656
N1 Ru1 N3 96.3(2) . .
N1 Ru1 N1 174.8(7) . 2_656
Cl2 Cd1 Cl1 125.47(6) . .
Cl2 Cd1 Cl1 125.47(7) 2_655 .
Cl2 Cd1 Cl2 109.06(13) . 2_655
N4 Cd1 Cl1 88.90(16) 2_655 .
N4 Cd1 Cl1 88.90(16) . .
N4 Cd1 Cl2 90.68(19) . 2_655
N4 Cd1 Cl2 90.60(19) . .
N4 Cd1 Cl2 90.60(19) 2_655 2_655
N4 Cd1 Cl2 90.68(19) 2_655 .
N4 Cd1 N4 177.8(3) 2_655 .
C10 N2 Ru1 128.3(6) . .
C10 N2 C11 118.5(7) . .
C11 N2 Ru1 113.2(6) . .
C13 N3 Ru1 115.9(4) . .
C13 N3 C17 119.3(6) . .
C17 N3 Ru1 124.8(5) . .
C20 N4 Cd1 121.9(5) . .
C20 N4 C21 115.3(6) . .
C21 N4 Cd1 122.8(5) . .
C3 C4 C12 120.0 . .
C3 C4 C5 121.8(8) . .
C12 C4 C5 118.2(8) . .
C4 C3 H3 120.0 . .
C2 C3 C4 120.0 . .
C2 C3 H3 120.0 . .
C3 C2 H2 120.0 . .
C3 C2 C1 120.0 . .
C1 C2 H2 120.0 . .
C2 C1 H1 120.0 . .
C2 C1 N1 120.0 . .
N1 C1 H1 120.0 . .
C1 N1 Ru1 127.6(3) . .
C12 N1 Ru1 112.4(3) . .
C12 N1 C1 120.0 . .
N1 C12 C4 120.0 . .
C11 C12 C4 121.1(5) . .
C11 C12 N1 118.9(5) . .
C4 C5 H5 121.5 . .
C6 C5 C4 117.0(11) . .
C6 C5 H5 121.5 . .
C5 C6 H6 117.5 . .
C5 C6 C7 125.0(11) . .
C7 C6 H6 117.5 . .
C6 C7 C8 125.4(10) . .
C11 C7 C6 119.6(12) . .
C11 C7 C8 115.0(10) . .
C7 C8 H8 120.0 . .
C9 C8 C7 120.0(10) . .
C9 C8 H8 120.0 . .
C8 C9 H9 119.0 . .
C8 C9 C10 121.9(11) . .
C10 C9 H9 119.0 . .
N2 C10 C9 119.4(10) . .
N2 C10 H10 120.3 . .
C9 C10 H10 120.3 . .
C12 C11 N2 115.9(6) . .
C7 C11 N2 125.1(10) . .
C7 C11 C12 119.1(9) . .
N3 C13 C13 114.5(3) . 2_656
C14 C13 N3 121.5(6) . .
C14 C13 C13 123.9(4) . 2_656
C13 C14 H14 120.3 . .
C13 C14 C15 119.4(8) . .
C15 C14 H14 120.3 . .
C14 C15 H15 119.7 . .
C16 C15 C14 120.7(7) . .
C16 C15 H15 119.7 . .
C15 C16 C17 117.7(6) . .
C15 C16 C18 120.5(7) . .
C17 C16 C18 121.8(7) . .
N3 C17 C16 121.5(6) . .
N3 C17 H17 119.2 . .
C16 C17 H17 119.2 . .
C19 C18 C16 120.7(8) . .
C19 C18 C22 117.4(6) . .
C22 C18 C16 121.9(7) . .
C18 C19 H19 120.1 . .
C18 C19 C20 119.8(8) . .
C20 C19 H19 120.1 . .
N4 C20 C19 123.9(8) . .
N4 C20 H20 118.1 . .
C19 C20 H20 118.1 . .
N4 C21 H21 117.3 . .
N4 C21 C22 125.4(8) . .
C22 C21 H21 117.3 . .
C18 C22 H22 121.0 . .
C21 C22 C18 118.1(7) . .
C21 C22 H22 121.0 . .
F1 P1 F1 180.0 7_556 .
F1 P1 F2 87.0(5) 7_556 7_556
F1 P1 F2 93.0(5) 7_556 .
F1 P1 F2 93.0(5) . 7_556
F1 P1 F2 87.0(5) . .
F3 P1 F1 87.7(6) . 7_556
F3 P1 F1 92.3(6) . .
F3 P1 F1 92.3(6) 7_556 7_556
F3 P1 F1 87.7(6) 7_556 .
F3 P1 F3 180.0 . 7_556
F3 P1 F2 88.3(3) . 7_556
F3 P1 F2 91.7(3) . .
F3 P1 F2 91.7(3) 7_556 7_556
F3 P1 F2 88.3(3) 7_556 .
F2 P1 F2 180.0 . 7_556

loop_
_geom_bond_atom_site_label_1
_geom_bond_atom_site_label_2
_geom_bond_distance
_geom_bond_site_symmetry_2
Ru1 N2 2.072(6) 2_656
Ru1 N2 2.072(6) .
Ru1 N3 2.050(5) 2_656
Ru1 N3 2.050(5) .
Ru1 N1 2.039(4) 2_656
Ru1 N1 2.039(4) .
Cd1 Cl1 2.474(3) .
Cd1 Cl2 2.469(2) 2_655
Cd1 Cl2 2.469(2) .
Cd1 N4 2.371(5) 2_655
Cd1 N4 2.371(5) .
N2 C10 1.314(12) .
N2 C11 1.382(11) .
N3 C13 1.348(9) .
N3 C17 1.348(7) .
N4 C20 1.311(11) .
N4 C21 1.338(11) .
C4 C3 1.3900 .
C4 C12 1.3900 .
C4 C5 1.469(13) .
C3 H3 0.9500 .
C3 C2 1.3900 .
C2 H2 0.9500 .
C2 C1 1.3900 .
C1 H1 0.9500 .
C1 N1 1.3900 .
N1 C12 1.3900 .
C12 C11 1.360(11) .
C5 H5 0.9500 .
C5 C6 1.25(2) .
C6 H6 0.9500 .
C6 C7 1.411(18) .
C7 C8 1.441(18) .
C7 C11 1.337(11) .
C8 H8 0.9500 .
C8 C9 1.313(18) .
C9 H9 0.9500 .
C9 C10 1.405(13) .
C10 H10 0.9500 .
C13 C13 1.476(11) 2_656
C13 C14 1.325(11) .
C14 H14 0.9500 .
C14 C15 1.396(10) .
C15 H15 0.9500 .
C15 C16 1.343(11) .
C16 C17 1.385(10) .
C16 C18 1.473(8) .
C17 H17 0.9500 .
C18 C19 1.354(12) .
C18 C22 1.394(12) .
C19 H19 0.9500 .
C19 C20 1.395(10) .
C20 H20 0.9500 .
C21 H21 0.9500 .
C21 C22 1.365(10) .
C22 H22 0.9500 .
P1 F1 1.609(15) 7_556
P1 F1 1.609(15) .
P1 F3 1.592(6) .
P1 F3 1.592(6) 7_556
P1 F2 1.610(6) .
P1 F2 1.610(6) 7_556

loop_
_geom_torsion_atom_site_label_1
_geom_torsion_atom_site_label_2
_geom_torsion_atom_site_label_3
_geom_torsion_atom_site_label_4
_geom_torsion
_geom_torsion_site_symmetry_1
_geom_torsion_site_symmetry_4
Ru1 N2 C10 C9 179.0(8) . .
Ru1 N2 C11 C12 0.3(8) . .
Ru1 N2 C11 C7 179.6(8) . .
Ru1 N3 C13 C13 5.4(11) . 2_656
Ru1 N3 C13 C14 -176.7(8) . .
Ru1 N3 C17 C16 177.4(6) . .
Ru1 N1 C12 C4 179.6(4) . .
Ru1 N1 C12 C11 0.9(6) . .
Cd1 N4 C20 C19 -174.1(8) . .
Cd1 N4 C21 C22 172.9(10) . .
N3 C13 C14 C15 -0.5(16) . .
N4 C21 C22 C18 2.1(19) . .
C4 C3 C2 C1 0.0 . .
C4 C12 C11 N2 -179.5(5) . .
C4 C12 C11 C7 1.2(11) . .
C4 C5 C6 C7 3(3) . .
C3 C4 C12 N1 0.0 . .
C3 C4 C12 C11 178.7(7) . .
C3 C4 C5 C6 179.4(14) . .
C3 C2 C1 N1 0.0 . .
C2 C1 N1 Ru1 -179.5(4) . .
C2 C1 N1 C12 0.0 . .
C1 N1 C12 C4 0.0 . .
C1 N1 C12 C11 -178.8(6) . .
N1 C12 C11 N2 -0.8(9) . .
N1 C12 C11 C7 179.9(8) . .
C12 C4 C3 C2 0.0 . .
C12 C4 C5 C6 -2(2) . .
C5 C4 C3 C2 178.2(11) . .
C5 C4 C12 N1 -178.3(11) . .
C5 C4 C12 C11 0.4(11) . .
C5 C6 C7 C8 177.9(18) . .
C5 C6 C7 C11 -1(3) . .
C6 C7 C8 C9 -176.8(15) . .
C6 C7 C11 N2 179.8(11) . .
C6 C7 C11 C12 -1.0(17) . .
C7 C8 C9 C10 -3(2) . .
C8 C7 C11 N2 0.7(16) . .
C8 C7 C11 C12 179.9(9) . .
C8 C9 C10 N2 1.3(18) . .
C10 N2 C11 C12 178.1(7) . .
C10 N2 C11 C7 -2.7(13) . .
C11 N2 C10 C9 1.7(13) . .
C11 C7 C8 C9 2.3(19) . .
C13 N3 C17 C16 0.0(11) . .
C13 C13 C14 C15 177.1(11) 2_656 .
C13 C14 C15 C16 -0.7(18) . .
C14 C15 C16 C17 1.6(15) . .
C14 C15 C16 C18 179.1(10) . .
C15 C16 C17 N3 -1.2(13) . .
C15 C16 C18 C19 -41.2(13) . .
C15 C16 C18 C22 139.6(10) . .
C16 C18 C19 C20 178.1(9) . .
C16 C18 C22 C21 -179.1(10) . .
C17 N3 C13 C13 -177.0(8) . 2_656
C17 N3 C13 C14 0.9(13) . .
C17 C16 C18 C19 136.3(9) . .
C17 C16 C18 C22 -42.9(13) . .
C18 C16 C17 N3 -178.7(7) . .
C18 C19 C20 N4 0.1(17) . .
C19 C18 C22 C21 1.7(15) . .
C20 N4 C21 C22 -4.6(18) . .
C21 N4 C20 C19 3.4(16) . .
C22 C18 C19 C20 -2.7(15) . .

loop_
_smtbx_masks_void_nr
_smtbx_masks_void_average_x
_smtbx_masks_void_average_y
_smtbx_masks_void_average_z
_smtbx_masks_void_volume
_smtbx_masks_void_count_electrons
1 -0.826 -0.930 -0.961 4230.3 1656.8
